data_7250924
loop_
_publ_author_name
'Wang, Zengping'
'Zhai, Xiaofang'
'Bai, Pengtao'
'Fang, Li'
'Zheng, Shaojun'
'Zhao, Jiajia'
'Yang, Fu'
'Xu, Chen'
'Song, Heng'

_publ_section_title
;
 An unconventional photochemical amide synthesis from excited-state
 nitroarenes
;
_journal_issue 42
_journal_name_full 'Green Chemistry'
_journal_page_first 13427
_journal_page_last 13435
_journal_paper_doi 10.1039/D5GC03649F
_journal_volume 27
_journal_year 2025
_chemical_formula_moiety 'C14 H13 N O2'
_chemical_formula_sum 'C14 H13 N O2'
_chemical_formula_weight 227.25
_space_group_crystal_system monoclinic
_space_group_IT_number 14
_space_group_name_Hall '-P 2ybc'
_space_group_name_H-M_alt 'P 1 21/c 1'
_atom_sites_solution_hydrogens mixed
_atom_sites_solution_primary dual
_atom_sites_solution_secondary difmap
_audit_creation_date 2025-06-12
_audit_creation_method
;
Olex2 1.5
(compiled 2022.04.07 svn.rca3783a0 for OlexSys, GUI svn.r6498)
;
_audit_update_record
;
2025-06-12 deposited with the CCDC.	2025-09-26 downloaded from the CCDC.
;
_cell_angle_alpha 90
_cell_angle_beta 92.181(2)
_cell_angle_gamma 90
_cell_formula_units_Z 4
_cell_length_a 7.4116(2)
_cell_length_b 12.5682(4)
_cell_length_c 12.6455(4)
_cell_measurement_reflns_used 2761
_cell_measurement_temperature 298(2)
_cell_measurement_theta_max 25.98
_cell_measurement_theta_min 3.19
_cell_volume 1177.08(6)
_computing_cell_refinement 'SAINT V8.40B (Bruker, 2016)'
_computing_data_collection 'Bruker D8 Venture diffractometer'
_computing_data_reduction 'SAINT V8.40B (Bruker, 2016)'
_computing_molecular_graphics 'Olex2 1.5 (Dolomanov et al., 2009)'
_computing_publication_material 'Olex2 1.5 (Dolomanov et al., 2009)'
_computing_structure_refinement 'SHELXL 2019/3 (Sheldrick, 2015)'
_computing_structure_solution 'SHELXT 2018/2 (Sheldrick, 2018)'
_diffrn_ambient_temperature 298(2)
_diffrn_detector 'Bruker PHOTON-II area detector'
_diffrn_detector_area_resol_mean 7.4
_diffrn_detector_type 'CMOS-PHOTONII area detector'
_diffrn_measured_fraction_theta_full 0.999
_diffrn_measured_fraction_theta_max 0.991
_diffrn_measurement_device 'three-circle diffractometer'
_diffrn_measurement_device_type 'Bruker PHOTON-II area detector'
_diffrn_measurement_method 'phi and omega scans'
_diffrn_radiation_monochromator graphite
_diffrn_radiation_probe x-ray
_diffrn_radiation_type MoK\a
_diffrn_radiation_wavelength 0.71073
_diffrn_reflns_av_R_equivalents 0.0233
_diffrn_reflns_av_unetI/netI 0.0225
_diffrn_reflns_Laue_measured_fraction_full 0.999
_diffrn_reflns_Laue_measured_fraction_max 0.991
_diffrn_reflns_limit_h_max 9
_diffrn_reflns_limit_h_min -9
_diffrn_reflns_limit_k_max 16
_diffrn_reflns_limit_k_min -16
_diffrn_reflns_limit_l_max 16
_diffrn_reflns_limit_l_min -16
_diffrn_reflns_number 8720
_diffrn_reflns_point_group_measured_fraction_full 0.999
_diffrn_reflns_point_group_measured_fraction_max 0.991
_diffrn_reflns_theta_full 25.242
_diffrn_reflns_theta_max 27.560
_diffrn_reflns_theta_min 2.286
_diffrn_source 'sealed X-ray tube'
_diffrn_source_current 30.0
_diffrn_source_power 1.35
_diffrn_source_target Mo
_diffrn_source_voltage 45.0
_diffrn_standards_number 0
_exptl_absorpt_coefficient_mu 0.086
_exptl_absorpt_correction_T_max 0.7455
_exptl_absorpt_correction_T_min 0.6884
_exptl_absorpt_correction_type multi-scan
_exptl_absorpt_process_details
;
SADABS-2016/2 (Bruker,2016/2) was used for absorption correction.
wR2(int) was 0.0392 before and 0.0288 after correction.
The Ratio of minimum to maximum transmission is 0.9234.
The \l/2 correction factor is Not present.
;
_exptl_crystal_colour 'clear light colourless'
_exptl_crystal_colour_lustre clear
_exptl_crystal_colour_modifier light
_exptl_crystal_colour_primary colourless
_exptl_crystal_density_diffrn 1.282
_exptl_crystal_density_method 'not measured'
_exptl_crystal_description block
_exptl_crystal_F_000 480
_exptl_crystal_size_max 0.13
_exptl_crystal_size_mid 0.12
_exptl_crystal_size_min 0.1
_refine_diff_density_max 0.207
_refine_diff_density_min -0.177
_refine_diff_density_rms 0.033
_refine_ls_extinction_method none
_refine_ls_goodness_of_fit_ref 1.039
_refine_ls_hydrogen_treatment mixed
_refine_ls_matrix_type full
_refine_ls_number_parameters 163
_refine_ls_number_reflns 2694
_refine_ls_number_restraints 0
_refine_ls_restrained_S_all 1.039
_refine_ls_R_factor_all 0.0618
_refine_ls_R_factor_gt 0.0434
_refine_ls_shift/su_max 0.000
_refine_ls_shift/su_mean 0.000
_refine_ls_structure_factor_coef Fsqd
_refine_ls_weighting_details 'w=1/[\s^2^(Fo^2^)+(0.0538P)^2^+0.2416P] where P=(Fo^2^+2Fc^2^)/3'
_refine_ls_weighting_scheme calc
_refine_ls_wR_factor_gt 0.1090
_refine_ls_wR_factor_ref 0.1206
_reflns_Friedel_coverage 0.000
_reflns_number_gt 2011
_reflns_number_total 2694
_reflns_threshold_expression 'I > 2\s(I)'
_cod_data_source_file d5gc03649f2.cif
_cod_data_source_block 2q
_cod_depositor_comments
;
The following automatic conversions were performed:

data item '_diffrn_radiation_probe' value 'X-ray' was changed to
'x-ray' in accordance with the
/home/data/users/saulius/crontab/automatic-downloads/rss-feeds/RSC/lib/dictionaries/cif_core.dic
dictionary named 'cif_core.dic' version 2.4.2 last updated on
2011-04-26.

Automatic conversion script
Id: cif_fix_values 8170 2020-07-09 18:12:32Z antanas 

 Adding full bibliography for 7250918--7250924.cif.
;
_cod_database_code 7250924
_shelx_shelxl_version_number 2019/3
_shelx_space_group_comment
;
The symmetry employed for this shelxl refinement is uniquely defined
by the following loop, which should always be used as a source of
symmetry information in preference to the above space-group names.
They are only intended as comments.
;
_shelx_estimated_absorpt_t_max 0.991
_shelx_estimated_absorpt_t_min 0.989
_olex2_refinement_description
;
1. Fixed Uiso
 At 1.2 times of:
  All C(H) groups
 At 1.5 times of:
  All C(H,H,H) groups
2.a Aromatic/amide H refined with riding coordinates:
 C3(H3), C4(H4), C5(H5), C6(H6), C9(H9), C11(H11), C12(H12), C13(H13)
2.b Idealised Me refined as rotating group:
 C14(H14A,H14B,H14C)
;
_olex2_submission_special_instructions 'No special instructions were received'

loop_
_space_group_symop_operation_xyz
'x, y, z'
'-x, y+1/2, -z+1/2'
'-x, -y, -z'
'x, -y-1/2, z-1/2'

loop_
_atom_site_label
_atom_site_type_symbol
_atom_site_fract_x
_atom_site_fract_y
_atom_site_fract_z
_atom_site_U_iso_or_equiv
_atom_site_adp_type
_atom_site_occupancy
_atom_site_site_symmetry_order
_atom_site_calc_flag
_atom_site_refinement_flags_posn
_atom_site_refinement_flags_adp
_atom_site_refinement_flags_occupancy
_atom_site_disorder_assembly
_atom_site_disorder_group
O1 O -0.08887(13) 0.61909(10) 0.41028(9) 0.0573(3) Uani 1 1 d . . . . .
O2 O 0.55763(12) 0.61491(9) 0.43091(9) 0.0542(3) Uani 1 1 d . . . . .
N1 N 0.25693(15) 0.59235(11) 0.40976(10) 0.0439(3) Uani 1 1 d . . . . .
C1 C 0.00337(17) 0.66163(12) 0.49512(11) 0.0417(3) Uani 1 1 d . . . . .
C2 C 0.19173(17) 0.64863(11) 0.49674(11) 0.0384(3) Uani 1 1 d . . . . .
C3 C 0.29542(19) 0.68811(13) 0.58060(12) 0.0474(4) Uani 1 1 d . . . . .
H3 H 0.420110 0.679429 0.582444 0.057 Uiso 1 1 calc R U . . .
C4 C 0.2135(2) 0.74070(14) 0.66204(13) 0.0591(4) Uani 1 1 d . . . . .
H4 H 0.283433 0.766838 0.718869 0.071 Uiso 1 1 calc R U . . .
C5 C 0.0293(2) 0.75463(15) 0.65959(14) 0.0621(5) Uani 1 1 d . . . . .
H5 H -0.024606 0.790505 0.714428 0.074 Uiso 1 1 calc R U . . .
C6 C -0.0757(2) 0.71546(14) 0.57589(12) 0.0532(4) Uani 1 1 d . . . . .
H6 H -0.200117 0.725509 0.574131 0.064 Uiso 1 1 calc R U . . .
C7 C 0.42770(16) 0.57689(12) 0.38044(11) 0.0398(3) Uani 1 1 d . . . . .
C8 C 0.44783(17) 0.51206(11) 0.28281(11) 0.0412(3) Uani 1 1 d . . . . .
C9 C 0.60951(19) 0.51717(13) 0.23072(12) 0.0491(4) Uani 1 1 d . . . . .
H9 H 0.699907 0.562858 0.256056 0.059 Uiso 1 1 calc R U . . .
C10 C 0.6392(2) 0.45579(14) 0.14185(13) 0.0545(4) Uani 1 1 d . . . . .
C11 C 0.5041(2) 0.38875(16) 0.10574(16) 0.0687(5) Uani 1 1 d . . . . .
H11 H 0.521413 0.347149 0.046153 0.082 Uiso 1 1 calc R U . . .
C12 C 0.3433(3) 0.38226(17) 0.15651(17) 0.0760(6) Uani 1 1 d . . . . .
H12 H 0.253464 0.336168 0.131180 0.091 Uiso 1 1 calc R U . . .
C13 C 0.3147(2) 0.44351(14) 0.24442(14) 0.0587(5) Uani 1 1 d . . . . .
H13 H 0.205592 0.438867 0.278142 0.070 Uiso 1 1 calc R U . . .
C14 C 0.8175(3) 0.4597(2) 0.08836(17) 0.0829(7) Uani 1 1 d . . . . .
H14A H 0.868972 0.529453 0.096405 0.124 Uiso 1 1 calc R U . . .
H14B H 0.798835 0.443948 0.014470 0.124 Uiso 1 1 calc R U . . .
H14C H 0.898315 0.408131 0.120163 0.124 Uiso 1 1 calc R U . . .
H1A H 0.170(2) 0.5680(14) 0.3694(14) 0.057(5) Uiso 1 1 d . . . . .
H1 H -0.209(3) 0.6148(15) 0.4191(15) 0.072(6) Uiso 1 1 d . . . . .

loop_
_atom_site_aniso_label
_atom_site_aniso_U_11
_atom_site_aniso_U_22
_atom_site_aniso_U_33
_atom_site_aniso_U_23
_atom_site_aniso_U_13
_atom_site_aniso_U_12
O1 0.0229(5) 0.0967(9) 0.0524(6) -0.0128(6) 0.0045(4) -0.0027(5)
O2 0.0241(5) 0.0741(8) 0.0646(7) -0.0140(6) 0.0055(4) -0.0031(5)
N1 0.0232(5) 0.0654(8) 0.0433(7) -0.0057(6) 0.0022(5) 0.0001(5)
C1 0.0286(6) 0.0547(8) 0.0422(8) 0.0052(6) 0.0061(5) -0.0009(6)
C2 0.0287(6) 0.0470(8) 0.0399(7) 0.0045(6) 0.0059(5) -0.0005(5)
C3 0.0349(7) 0.0588(9) 0.0481(9) 0.0014(7) -0.0009(6) -0.0008(6)
C4 0.0575(10) 0.0688(11) 0.0505(10) -0.0097(8) -0.0024(8) -0.0025(8)
C5 0.0619(10) 0.0717(12) 0.0536(10) -0.0120(8) 0.0148(8) 0.0061(9)
C6 0.0372(7) 0.0689(11) 0.0544(10) -0.0009(8) 0.0139(7) 0.0052(7)
C7 0.0248(6) 0.0485(8) 0.0462(8) 0.0056(6) 0.0048(5) 0.0003(5)
C8 0.0300(6) 0.0477(8) 0.0462(8) 0.0039(6) 0.0037(5) 0.0038(6)
C9 0.0338(7) 0.0610(10) 0.0530(9) -0.0033(7) 0.0070(6) -0.0022(7)
C10 0.0429(8) 0.0658(10) 0.0556(9) -0.0047(8) 0.0123(7) 0.0053(7)
C11 0.0599(11) 0.0754(13) 0.0716(12) -0.0246(10) 0.0134(9) 0.0000(9)
C12 0.0556(10) 0.0807(13) 0.0925(15) -0.0353(11) 0.0126(10) -0.0159(9)
C13 0.0381(8) 0.0660(11) 0.0728(11) -0.0121(9) 0.0141(7) -0.0083(7)
C14 0.0567(11) 0.1128(18) 0.0813(14) -0.0249(12) 0.0311(10) -0.0028(11)

loop_
_atom_type_symbol
_atom_type_description
_atom_type_scat_dispersion_real
_atom_type_scat_dispersion_imag
_atom_type_scat_source
C C 0.0033 0.0016 'International Tables Vol C Tables 4.2.6.8 and 6.1.1.4'
H H 0.0000 0.0000 'International Tables Vol C Tables 4.2.6.8 and 6.1.1.4'
N N 0.0061 0.0033 'International Tables Vol C Tables 4.2.6.8 and 6.1.1.4'
O O 0.0106 0.0060 'International Tables Vol C Tables 4.2.6.8 and 6.1.1.4'

loop_
_geom_angle_atom_site_label_1
_geom_angle_atom_site_label_2
_geom_angle_atom_site_label_3
_geom_angle
_geom_angle_site_symmetry_1
_geom_angle_site_symmetry_3
_geom_angle_publ_flag
C1 O1 H1 113.2(12) . . ?
C2 N1 H1A 111.7(11) . . ?
C7 N1 C2 129.90(12) . . ?
C7 N1 H1A 118.3(11) . . ?
O1 C1 C2 115.80(13) . . ?
O1 C1 C6 124.33(12) . . ?
C6 C1 C2 119.87(14) . . ?
C1 C2 N1 114.66(12) . . ?
C3 C2 N1 125.72(12) . . ?
C3 C2 C1 119.60(13) . . ?
C2 C3 H3 120.1 . . ?
C2 C3 C4 119.80(13) . . ?
C4 C3 H3 120.1 . . ?
C3 C4 H4 119.8 . . ?
C5 C4 C3 120.50(15) . . ?
C5 C4 H4 119.8 . . ?
C4 C5 H5 119.9 . . ?
C4 C5 C6 120.13(15) . . ?
C6 C5 H5 119.9 . . ?
C1 C6 C5 120.08(14) . . ?
C1 C6 H6 120.0 . . ?
C5 C6 H6 120.0 . . ?
O2 C7 N1 121.74(13) . . ?
O2 C7 C8 122.70(12) . . ?
N1 C7 C8 115.56(12) . . ?
C9 C8 C7 118.81(13) . . ?
C13 C8 C7 122.55(13) . . ?
C13 C8 C9 118.58(14) . . ?
C8 C9 H9 119.2 . . ?
C10 C9 C8 121.61(14) . . ?
C10 C9 H9 119.2 . . ?
C9 C10 C14 120.94(16) . . ?
C11 C10 C9 118.29(15) . . ?
C11 C10 C14 120.74(16) . . ?
C10 C11 H11 119.5 . . ?
C10 C11 C12 120.95(17) . . ?
C12 C11 H11 119.5 . . ?
C11 C12 H12 119.8 . . ?
C13 C12 C11 120.42(17) . . ?
C13 C12 H12 119.8 . . ?
C8 C13 H13 119.9 . . ?
C12 C13 C8 120.14(15) . . ?
C12 C13 H13 119.9 . . ?
C10 C14 H14A 109.5 . . ?
C10 C14 H14B 109.5 . . ?
C10 C14 H14C 109.5 . . ?
H14A C14 H14B 109.5 . . ?
H14A C14 H14C 109.5 . . ?
H14B C14 H14C 109.5 . . ?

loop_
_geom_bond_atom_site_label_1
_geom_bond_atom_site_label_2
_geom_bond_distance
_geom_bond_site_symmetry_2
_geom_bond_publ_flag
O1 C1 1.3596(18) . ?
O1 H1 0.91(2) . ?
O2 C7 1.2313(16) . ?
N1 C2 1.4086(18) . ?
N1 C7 1.3464(16) . ?
N1 H1A 0.863(18) . ?
C1 C2 1.4050(18) . ?
C1 C6 1.375(2) . ?
C2 C3 1.378(2) . ?
C3 H3 0.9300 . ?
C3 C4 1.383(2) . ?
C4 H4 0.9300 . ?
C4 C5 1.375(2) . ?
C5 H5 0.9300 . ?
C5 C6 1.380(2) . ?
C6 H6 0.9300 . ?
C7 C8 1.491(2) . ?
C8 C9 1.3907(18) . ?
C8 C13 1.384(2) . ?
C9 H9 0.9300 . ?
C9 C10 1.388(2) . ?
C10 C11 1.374(2) . ?
C10 C14 1.508(2) . ?
C11 H11 0.9300 . ?
C11 C12 1.378(2) . ?
C12 H12 0.9300 . ?
C12 C13 1.375(3) . ?
C13 H13 0.9300 . ?
C14 H14A 0.9600 . ?
C14 H14B 0.9600 . ?
C14 H14C 0.9600 . ?

loop_
_geom_hbond_atom_site_label_D
_geom_hbond_atom_site_label_H
_geom_hbond_atom_site_label_A
_geom_hbond_distance_DH
_geom_hbond_distance_HA
_geom_hbond_distance_DA
_geom_hbond_angle_DHA
_geom_hbond_site_symmetry_A
_geom_hbond_publ_flag
O1 H1 O2 0.91(2) 1.74(2) 2.6434(13) 175.9(19) 1_455 yes

loop_
_geom_torsion_atom_site_label_1
_geom_torsion_atom_site_label_2
_geom_torsion_atom_site_label_3
_geom_torsion_atom_site_label_4
_geom_torsion
_geom_torsion_site_symmetry_1
_geom_torsion_site_symmetry_2
_geom_torsion_site_symmetry_3
_geom_torsion_site_symmetry_4
_geom_torsion_publ_flag
O1 C1 C2 N1 -0.41(19) . . . . ?
O1 C1 C2 C3 -179.15(13) . . . . ?
O1 C1 C6 C5 179.13(16) . . . . ?
O2 C7 C8 C9 -17.4(2) . . . . ?
O2 C7 C8 C13 159.84(16) . . . . ?
N1 C2 C3 C4 -178.99(15) . . . . ?
N1 C7 C8 C9 162.00(13) . . . . ?
N1 C7 C8 C13 -20.8(2) . . . . ?
C1 C2 C3 C4 -0.4(2) . . . . ?
C2 N1 C7 O2 -0.8(2) . . . . ?
C2 N1 C7 C8 179.82(13) . . . . ?
C2 C1 C6 C5 -1.4(2) . . . . ?
C2 C3 C4 C5 -0.5(3) . . . . ?
C3 C4 C5 C6 0.4(3) . . . . ?
C4 C5 C6 C1 0.5(3) . . . . ?
C6 C1 C2 N1 -179.90(14) . . . . ?
C6 C1 C2 C3 1.4(2) . . . . ?
C7 N1 C2 C1 171.26(14) . . . . ?
C7 N1 C2 C3 -10.1(3) . . . . ?
C7 C8 C9 C10 177.51(14) . . . . ?
C7 C8 C13 C12 -177.28(17) . . . . ?
C8 C9 C10 C11 -0.1(3) . . . . ?
C8 C9 C10 C14 -178.02(17) . . . . ?
C9 C8 C13 C12 0.0(3) . . . . ?
C9 C10 C11 C12 -0.2(3) . . . . ?
C10 C11 C12 C13 0.3(3) . . . . ?
C11 C12 C13 C8 -0.2(3) . . . . ?
C13 C8 C9 C10 0.2(2) . . . . ?
C14 C10 C11 C12 177.8(2) . . . . ?
